data_4508508
loop_
_publ_author_name
'Nath, Bhaskar'
'Baruah, Jubaraj B.'

_publ_section_title
;
 Polymorphs, Solvates, Polymorphs of Solvate and Cs+--\p Interactions of
 Fluorine-Substitutedbis-Phenols
;
_journal_issue 11
_journal_name_full 'Crystal Growth &amp; Design'
_journal_page_first 5146
_journal_paper_doi 10.1021/cg401220x
_journal_volume 13
_journal_year 2013
_chemical_formula_sum 'C23 H23 F O2'
_chemical_formula_weight 350.41
_chemical_name_systematic
; 
 ? 
;
_space_group_IT_number 14
_symmetry_cell_setting monoclinic
_symmetry_space_group_name_Hall '-P 2ybc'
_symmetry_space_group_name_H-M 'P 1 21/c 1'
_atom_sites_solution_hydrogens geom
_atom_sites_solution_primary direct
_atom_sites_solution_secondary difmap
_audit_creation_method SHELXL-97
_cell_angle_alpha 90.00
_cell_angle_beta 110.232(2)
_cell_angle_gamma 90.00
_cell_formula_units_Z 4
_cell_length_a 16.2856(6)
_cell_length_b 8.4173(4)
_cell_length_c 14.5989(6)
_cell_measurement_temperature 296(2)
_cell_volume 1877.75(14)
_computing_structure_refinement 'SHELXL-97 (Sheldrick, 1997)'
_computing_structure_solution 'SHELXS-97 (Sheldrick, 1990)'
_diffrn_ambient_temperature 296(2)
_diffrn_measured_fraction_theta_full 1.000
_diffrn_measured_fraction_theta_max 1.000
_diffrn_radiation_monochromator graphite
_diffrn_radiation_source 'fine-focus sealed tube'
_diffrn_radiation_type MoK\a
_diffrn_radiation_wavelength 0.71073
_diffrn_reflns_av_R_equivalents 0.0316
_diffrn_reflns_av_sigmaI/netI 0.0306
_diffrn_reflns_limit_h_max 19
_diffrn_reflns_limit_h_min -19
_diffrn_reflns_limit_k_max 10
_diffrn_reflns_limit_k_min -8
_diffrn_reflns_limit_l_max 15
_diffrn_reflns_limit_l_min -17
_diffrn_reflns_number 14263
_diffrn_reflns_theta_full 25.49
_diffrn_reflns_theta_max 25.49
_diffrn_reflns_theta_min 2.67
_exptl_absorpt_coefficient_mu 0.084
_exptl_absorpt_correction_type none
_exptl_crystal_colour yellow
_exptl_crystal_density_diffrn 1.240
_exptl_crystal_density_method 'not measured'
_exptl_crystal_description block
_exptl_crystal_F_000 744
_exptl_crystal_size_max 0.35
_exptl_crystal_size_mid 0.24
_exptl_crystal_size_min 0.18
_refine_diff_density_max 0.209
_refine_diff_density_min -0.160
_refine_diff_density_rms 0.032
_refine_ls_extinction_method none
_refine_ls_goodness_of_fit_ref 0.906
_refine_ls_hydrogen_treatment mixed
_refine_ls_matrix_type full
_refine_ls_number_parameters 247
_refine_ls_number_reflns 3502
_refine_ls_number_restraints 2
_refine_ls_restrained_S_all 0.906
_refine_ls_R_factor_all 0.0718
_refine_ls_R_factor_gt 0.0435
_refine_ls_shift/su_max 0.000
_refine_ls_shift/su_mean 0.000
_refine_ls_structure_factor_coef Fsqd
_refine_ls_weighting_details 'calc w=1/[\s^2^(Fo^2^)+(0.0100P)^2^+1.5000P] where P=(Fo^2^+2Fc^2^)/3'
_refine_ls_weighting_scheme calc
_refine_ls_wR_factor_gt 0.0776
_refine_ls_wR_factor_ref 0.0896
_reflns_number_gt 2366
_reflns_number_total 3502
_reflns_threshold_expression >2sigma(I)
_cod_data_source_file cg401220x_si_003.cif
_cod_data_source_block 1b
_cod_depositor_comments
;
The following automatic conversions were performed:

'_symmetry_cell_setting' value 'Monoclinic' changed to 'monoclinic'
according to /home/saulius/struct/CIF-dictionaries/cif_core.dic
dictionary named 'cif_core.dic' version 2.4.2 from 2011-04-26.

Automatic conversion script
Id: cif_fix_values 1891 2012-01-12 08:04:46Z andrius 
;
_cod_original_sg_symbol_H-M P21/c
_cod_database_code 4508508

loop_
_symmetry_equiv_pos_as_xyz
'x, y, z'
'-x, y+1/2, -z+1/2'
'-x, -y, -z'
'x, -y-1/2, z-1/2'

loop_
_atom_site_label
_atom_site_type_symbol
_atom_site_fract_x
_atom_site_fract_y
_atom_site_fract_z
_atom_site_U_iso_or_equiv
_atom_site_adp_type
_atom_site_occupancy
_atom_site_symmetry_multiplicity
_atom_site_calc_flag
_atom_site_refinement_flags
O2 O -0.07135(11) 0.7474(2) 0.04112(13) 0.0734(5) Uani 1 1 d D
O1 O 0.47991(13) 0.6452(2) 0.55455(14) 0.0804(6) Uani 1 1 d D
C4 C 0.28568(12) 0.9547(2) 0.38940(13) 0.0379(4) Uani 1 1 d .
C3 C 0.36242(12) 0.9382(2) 0.36922(14) 0.0435(5) Uani 1 1 d .
H3 H 0.3694 0.9968 0.3184 0.052 Uiso 1 1 calc R
C5 C 0.27685(12) 0.8657(2) 0.46587(13) 0.0430(5) Uani 1 1 d .
H5 H 0.2260 0.8760 0.4807 0.052 Uiso 1 1 calc R
C1 C 0.41760(13) 0.7502(2) 0.49826(15) 0.0506(5) Uani 1 1 d .
C6 C 0.34139(14) 0.7622(2) 0.52072(14) 0.0468(5) Uani 1 1 d .
C2 C 0.42947(12) 0.8363(2) 0.42279(15) 0.0481(5) Uani 1 1 d .
C8 C 0.32987(17) 0.6620(3) 0.60126(16) 0.0713(7) Uani 1 1 d .
H8A H 0.3301 0.5517 0.5848 0.107 Uiso 1 1 calc R
H8B H 0.2752 0.6880 0.6089 0.107 Uiso 1 1 calc R
H8C H 0.3770 0.6828 0.6612 0.107 Uiso 1 1 calc R
C7 C 0.51240(14) 0.8206(3) 0.39832(19) 0.0743(7) Uani 1 1 d .
H7A H 0.5620 0.8495 0.4542 0.111 Uiso 1 1 calc R
H7B H 0.5090 0.8897 0.3448 0.111 Uiso 1 1 calc R
H7C H 0.5187 0.7127 0.3805 0.111 Uiso 1 1 calc R
C9 C 0.21079(11) 1.0624(2) 0.32966(13) 0.0395(4) Uani 1 1 d .
H9 H 0.1857 1.1090 0.3756 0.047 Uiso 1 1 calc R
C10 C 0.24499(12) 1.2001(2) 0.28528(13) 0.0399(4) Uani 1 1 d .
C12 C 0.31919(15) 1.4563(3) 0.30628(19) 0.0648(7) Uani 1 1 d .
H12 H 0.3431 1.5431 0.3460 0.078 Uiso 1 1 calc R
C11 C 0.28235(13) 1.3315(3) 0.33995(14) 0.0502(5) Uani 1 1 d .
C15 C 0.24502(13) 1.1992(2) 0.18998(15) 0.0493(5) Uani 1 1 d .
H15 H 0.2192 1.1146 0.1493 0.059 Uiso 1 1 calc R
C13 C 0.31937(15) 1.4483(3) 0.21231(19) 0.0670(7) Uani 1 1 d .
H13 H 0.3447 1.5296 0.1880 0.080 Uiso 1 1 calc R
C14 C 0.28231(15) 1.3205(3) 0.15425(17) 0.0626(6) Uani 1 1 d .
H14 H 0.2824 1.3157 0.0906 0.075 Uiso 1 1 calc R
C16 C 0.13653(12) 0.9740(2) 0.25268(13) 0.0403(4) Uani 1 1 d .
C17 C 0.05954(12) 1.0557(2) 0.20299(15) 0.0476(5) Uani 1 1 d .
H17 H 0.0551 1.1620 0.2181 0.057 Uiso 1 1 calc R
C20 C 0.07212(13) 0.7383(2) 0.15900(14) 0.0474(5) Uani 1 1 d .
C21 C 0.14128(12) 0.8157(2) 0.22922(13) 0.0435(5) Uani 1 1 d .
H21 H 0.1922 0.7592 0.2613 0.052 Uiso 1 1 calc R
C18 C -0.01074(12) 0.9846(3) 0.13190(15) 0.0491(5) Uani 1 1 d .
C19 C -0.00284(13) 0.8252(3) 0.11106(14) 0.0491(5) Uani 1 1 d .
C22 C -0.09271(14) 1.0775(3) 0.07854(18) 0.0708(7) Uani 1 1 d .
H22A H -0.1030 1.0753 0.0097 0.106 Uiso 1 1 calc R
H22B H -0.0856 1.1855 0.1010 0.106 Uiso 1 1 calc R
H22C H -0.1416 1.0307 0.0910 0.106 Uiso 1 1 calc R
C23 C 0.07797(16) 0.5647(3) 0.13574(18) 0.0735(7) Uani 1 1 d .
H23A H 0.0281 0.5092 0.1406 0.110 Uiso 1 1 calc R
H23B H 0.1305 0.5201 0.1812 0.110 Uiso 1 1 calc R
H23C H 0.0789 0.5545 0.0706 0.110 Uiso 1 1 calc R
F1 F 0.28470(10) 1.33742(16) 0.43431(9) 0.0801(4) Uani 1 1 d .
H1 H 0.5252(17) 0.655(5) 0.540(3) 0.161(19) Uiso 1 1 d D
H2 H -0.105(2) 0.809(4) 0.004(3) 0.20(2) Uiso 1 1 d D

loop_
_atom_site_aniso_label
_atom_site_aniso_U_11
_atom_site_aniso_U_22
_atom_site_aniso_U_33
_atom_site_aniso_U_23
_atom_site_aniso_U_13
_atom_site_aniso_U_12
O2 0.0504(9) 0.0822(13) 0.0666(11) -0.0094(10) -0.0066(8) -0.0122(9)
O1 0.0719(12) 0.0675(12) 0.0826(13) 0.0140(10) 0.0021(11) 0.0257(10)
C4 0.0369(10) 0.0371(10) 0.0355(10) -0.0051(8) 0.0070(8) -0.0030(8)
C3 0.0425(11) 0.0441(12) 0.0422(11) -0.0009(9) 0.0127(9) -0.0002(9)
C5 0.0433(11) 0.0434(11) 0.0400(11) -0.0048(9) 0.0115(9) -0.0058(9)
C1 0.0488(12) 0.0395(11) 0.0492(12) -0.0039(10) -0.0014(10) 0.0058(10)
C6 0.0589(13) 0.0368(11) 0.0365(11) -0.0030(9) 0.0060(10) -0.0042(10)
C2 0.0387(11) 0.0452(12) 0.0550(13) -0.0105(10) 0.0093(10) 0.0010(9)
C8 0.101(2) 0.0532(14) 0.0555(14) 0.0098(12) 0.0221(14) -0.0023(14)
C7 0.0497(14) 0.0803(18) 0.0928(19) -0.0068(15) 0.0245(13) 0.0104(13)
C9 0.0382(10) 0.0416(11) 0.0378(10) -0.0029(9) 0.0121(9) 0.0036(9)
C10 0.0374(10) 0.0357(10) 0.0419(11) -0.0005(9) 0.0078(8) 0.0043(8)
C12 0.0592(15) 0.0378(12) 0.0793(18) -0.0009(12) 0.0008(13) -0.0067(11)
C11 0.0532(12) 0.0470(12) 0.0384(11) -0.0035(10) 0.0008(9) 0.0047(10)
C15 0.0555(13) 0.0453(12) 0.0486(12) -0.0020(10) 0.0200(10) 0.0000(10)
C13 0.0603(15) 0.0557(15) 0.0836(19) 0.0178(14) 0.0231(14) -0.0043(12)
C14 0.0694(16) 0.0624(16) 0.0624(15) 0.0101(12) 0.0309(13) 0.0012(13)
C16 0.0361(10) 0.0437(11) 0.0404(11) 0.0015(9) 0.0126(9) -0.0005(9)
C17 0.0407(11) 0.0430(12) 0.0575(13) 0.0013(10) 0.0148(10) 0.0043(9)
C20 0.0451(12) 0.0461(12) 0.0471(12) -0.0043(10) 0.0110(10) -0.0022(10)
C21 0.0366(10) 0.0458(12) 0.0435(11) -0.0003(9) 0.0078(9) 0.0039(9)
C18 0.0349(11) 0.0596(14) 0.0502(12) 0.0065(11) 0.0114(10) 0.0047(10)
C19 0.0381(11) 0.0607(14) 0.0428(12) -0.0015(10) 0.0070(9) -0.0059(10)
C22 0.0435(13) 0.0804(18) 0.0769(17) 0.0072(14) 0.0059(12) 0.0122(12)
C23 0.0666(16) 0.0571(15) 0.0804(18) -0.0210(13) 0.0043(13) 0.0026(13)
F1 0.1142(12) 0.0630(9) 0.0482(8) -0.0137(7) 0.0090(7) -0.0063(8)

loop_
_atom_type_symbol
_atom_type_description
_atom_type_scat_dispersion_real
_atom_type_scat_dispersion_imag
_atom_type_scat_source
C C 0.0033 0.0016 'International Tables Vol C Tables 4.2.6.8 and 6.1.1.4'
H H 0.0000 0.0000 'International Tables Vol C Tables 4.2.6.8 and 6.1.1.4'
O O 0.0106 0.0060 'International Tables Vol C Tables 4.2.6.8 and 6.1.1.4'
F F 0.0171 0.0103 'International Tables Vol C Tables 4.2.6.8 and 6.1.1.4'

loop_
_geom_angle_atom_site_label_1
_geom_angle_atom_site_label_2
_geom_angle_atom_site_label_3
_geom_angle
C3 C4 C5 117.84(18)
C3 C4 C9 122.57(17)
C5 C4 C9 119.57(17)
C4 C3 C2 122.02(19)
C6 C5 C4 122.22(19)
O1 C1 C2 122.1(2)
O1 C1 C6 115.9(2)
C2 C1 C6 121.99(18)
C5 C6 C1 117.95(19)
C5 C6 C8 121.8(2)
C1 C6 C8 120.25(19)
C1 C2 C3 117.97(18)
C1 C2 C7 121.4(2)
C3 C2 C7 120.6(2)
C10 C9 C4 110.91(15)
C10 C9 C16 111.70(15)
C4 C9 C16 113.78(15)
C11 C10 C15 115.52(19)
C11 C10 C9 121.18(17)
C15 C10 C9 123.22(17)
C13 C12 C11 118.0(2)
F1 C11 C10 117.82(19)
F1 C11 C12 117.8(2)
C10 C11 C12 124.3(2)
C14 C15 C10 121.8(2)
C14 C13 C12 120.2(2)
C13 C14 C15 120.2(2)
C21 C16 C17 117.60(18)
C21 C16 C9 123.52(17)
C17 C16 C9 118.89(17)
C18 C17 C16 122.51(19)
C19 C20 C21 118.05(19)
C19 C20 C23 120.65(19)
C21 C20 C23 121.30(19)
C16 C21 C20 122.10(18)
C17 C18 C19 117.72(19)
C17 C18 C22 121.0(2)
C19 C18 C22 121.2(2)
C20 C19 O2 117.7(2)
C20 C19 C18 122.01(19)
O2 C19 C18 120.3(2)

loop_
_geom_bond_atom_site_label_1
_geom_bond_atom_site_label_2
_geom_bond_distance
O2 C19 1.389(2)
O1 C1 1.382(2)
C4 C3 1.387(3)
C4 C5 1.393(3)
C4 C9 1.528(2)
C3 C2 1.396(3)
C5 C6 1.387(3)
C1 C2 1.387(3)
C1 C6 1.393(3)
C6 C8 1.510(3)
C2 C7 1.518(3)
C9 C10 1.524(3)
C9 C16 1.529(2)
C10 C11 1.377(3)
C10 C15 1.391(3)
C12 C13 1.375(3)
C12 C11 1.382(3)
C11 F1 1.366(2)
C15 C14 1.379(3)
C13 C14 1.373(3)
C16 C21 1.385(3)
C16 C17 1.394(3)
C17 C18 1.387(3)
C20 C19 1.387(3)
C20 C21 1.395(3)
C20 C23 1.510(3)
C18 C19 1.391(3)
C18 C22 1.510(3)
